data_2236748
loop_
_publ_author_name
'Babar, Ayesha'
'Munawar, Munawar Ali'
'Tahir, M. Nawaz'
'Ullah, Fateh'
'Tariq, Muhammad Ilyas'

_publ_section_title
;
 <i>N</i>-(2,4-Dichlorophenyl)-1,3-thiazol-2-amine
;
_journal_coeditor_code YK2069
_journal_issue 9
_journal_name_full 'Acta Crystallographica Section E'
_journal_page_first o2704
_journal_paper_doi 10.1107/S1600536812035301
_journal_volume 68
_journal_year 2012
_chemical_formula_iupac 'C9 H6 Cl2 N2 S'
_chemical_formula_moiety 'C9 H6 Cl2 N2 S'
_chemical_formula_sum 'C9 H6 Cl2 N2 S'
_chemical_formula_weight 245.12
_chemical_name_systematic
;
<i>N</i>-(2,4-Dichlorophenyl)-1,3-thiazol-2-amine
;
_space_group_IT_number 14
_symmetry_cell_setting monoclinic
_symmetry_space_group_name_Hall '-P 2ybc'
_symmetry_space_group_name_H-M 'P 1 21/c 1'
_atom_sites_solution_hydrogens geom
_atom_sites_solution_primary direct
_atom_sites_solution_secondary difmap
_audit_creation_method SHELXL-97
_cell_angle_alpha 90
_cell_angle_beta 91.974(3)
_cell_angle_gamma 90
_cell_formula_units_Z 4
_cell_length_a 13.0270(9)
_cell_length_b 10.1183(6)
_cell_length_c 7.7159(5)
_cell_measurement_reflns_used 912
_cell_measurement_temperature 296(2)
_cell_measurement_theta_max 27.17
_cell_measurement_theta_min 1.56
_cell_volume 1016.44(11)
_computing_cell_refinement 'SAINT (Bruker, 2009)'
_computing_data_collection 'APEX2 (Bruker, 2009)'
_computing_data_reduction 'SAINT (Bruker, 2009)'
_computing_molecular_graphics 'ORTEP-3 for Windows (Farrugia, 1997) and PLATON (Spek, 2009)'
_computing_publication_material 'WinGX (Farrugia, 1999) and PLATON (Spek, 2009)'
_computing_structure_refinement 'SHELXL97 (Sheldrick, 2008)'
_computing_structure_solution 'SHELXS97 (Sheldrick, 2008)'
_diffrn_ambient_temperature 296(2)
_diffrn_detector_area_resol_mean 7.80
_diffrn_measured_fraction_theta_full 0.994
_diffrn_measured_fraction_theta_max 0.994
_diffrn_measurement_device_type 'Bruker Kappa APEXII CCD area-detector'
_diffrn_measurement_method \w
_diffrn_radiation_monochromator graphite
_diffrn_radiation_source 'fine-focus sealed tube'
_diffrn_radiation_type MoK\a
_diffrn_radiation_wavelength 0.71073
_diffrn_reflns_av_R_equivalents 0.0204
_diffrn_reflns_av_sigmaI/netI 0.0184
_diffrn_reflns_limit_h_max 16
_diffrn_reflns_limit_h_min -16
_diffrn_reflns_limit_k_max 12
_diffrn_reflns_limit_k_min -12
_diffrn_reflns_limit_l_max 9
_diffrn_reflns_limit_l_min -9
_diffrn_reflns_number 8039
_diffrn_reflns_theta_full 27.17
_diffrn_reflns_theta_max 27.17
_diffrn_reflns_theta_min 1.56
_diffrn_standards_number 0
_exptl_absorpt_coefficient_mu 0.801
_exptl_absorpt_correction_T_max 0.844
_exptl_absorpt_correction_T_min 0.778
_exptl_absorpt_correction_type multi-scan
_exptl_absorpt_process_details '(SADABS; Bruker, 2009)'
_exptl_crystal_colour yellow
_exptl_crystal_density_diffrn 1.602
_exptl_crystal_density_method 'not measured'
_exptl_crystal_description prism
_exptl_crystal_F_000 496
_exptl_crystal_size_max 0.33
_exptl_crystal_size_mid 0.28
_exptl_crystal_size_min 0.22
_refine_diff_density_max 0.237
_refine_diff_density_min -0.303
_refine_ls_goodness_of_fit_ref 1.038
_refine_ls_hydrogen_treatment constr
_refine_ls_matrix_type full
_refine_ls_number_parameters 127
_refine_ls_number_reflns 2245
_refine_ls_number_restraints 0
_refine_ls_restrained_S_all 1.038
_refine_ls_R_factor_all 0.0339
_refine_ls_R_factor_gt 0.0286
_refine_ls_shift/su_max 0.000
_refine_ls_shift/su_mean 0.000
_refine_ls_structure_factor_coef Fsqd
_refine_ls_weighting_details 'calc w=1/[\s^2^(Fo^2^)+(0.0406P)^2^+0.2925P] where P=(Fo^2^+2Fc^2^)/3'
_refine_ls_weighting_scheme calc
_refine_ls_wR_factor_gt 0.0759
_refine_ls_wR_factor_ref 0.0799
_reflns_number_gt 1957
_reflns_number_total 2245
_reflns_threshold_expression I>2\s(I)
_cod_data_source_file yk2069.cif
_cod_data_source_block I
_cod_original_sg_symbol_H-M 'P 21/c'
_cod_database_code 2236748
_cod_database_fobs_code 2236748

loop_
_symmetry_equiv_pos_site_id
_symmetry_equiv_pos_as_xyz
1 x,y,z
2 -x,1/2+y,1/2-z
3 -x,-y,-z
4 x,1/2-y,1/2+z

loop_
_atom_site_aniso_label
_atom_site_aniso_U_11
_atom_site_aniso_U_22
_atom_site_aniso_U_33
_atom_site_aniso_U_12
_atom_site_aniso_U_13
_atom_site_aniso_U_23
Cl1 0.0514(3) 0.0636(3) 0.0487(3) -0.0090(2) 0.0058(2) -0.0158(2)
Cl2 0.0351(2) 0.0737(3) 0.0905(4) -0.0031(2) 0.0114(2) 0.0243(3)
S1 0.0421(2) 0.0346(2) 0.0453(2) 0.0064(2) 0.0081(2) -0.0047(2)
N1 0.0325(7) 0.0334(6) 0.0554(8) -0.0019(5) 0.0082(6) -0.0134(6)
N2 0.0350(7) 0.0333(6) 0.0519(8) -0.0022(5) 0.0059(6) -0.0070(6)
C1 0.0319(7) 0.0302(7) 0.0438(8) 0.0008(6) 0.0034(6) -0.0011(6)
C2 0.0365(8) 0.0338(7) 0.0405(8) 0.0009(6) 0.0019(6) -0.0005(6)
C3 0.0351(8) 0.0396(8) 0.0550(10) -0.0030(6) -0.0047(7) 0.0039(7)
C4 0.0319(8) 0.0420(9) 0.0619(11) 0.0019(7) 0.0075(7) 0.0141(8)
C5 0.0470(10) 0.0526(10) 0.0530(10) 0.0006(8) 0.0170(8) -0.0013(8)
C6 0.0454(9) 0.0480(9) 0.0458(9) -0.0049(7) 0.0059(7) -0.0078(7)
C7 0.0342(8) 0.0313(7) 0.0325(7) 0.0025(6) 0.0021(6) -0.0045(5)
C8 0.0567(10) 0.0289(7) 0.0511(9) -0.0023(7) 0.0071(8) -0.0040(7)
C9 0.0449(9) 0.0357(8) 0.0583(10) -0.0084(7) 0.0080(8) -0.0052(7)

loop_
_atom_site_type_symbol
_atom_site_label
_atom_site_fract_x
_atom_site_fract_y
_atom_site_fract_z
_atom_site_U_iso_or_equiv
_atom_site_thermal_displace_type
_atom_site_occupancy
_atom_site_disorder_group
Cl Cl1 0.24571(4) 0.37457(5) 0.29544(6) 0.0545(2) Uani 1.000 -16
Cl Cl2 -0.05984(3) 0.34681(6) 0.74042(8) 0.0662(2) Uani 1.000 -16
S S1 0.33053(3) 0.77775(4) 0.66934(5) 0.04050(10) Uani 1.000 -16
N N1 0.35990(10) 0.51946(12) 0.57795(18) 0.0403(4) Uani 1.000 -16
N N2 0.49723(10) 0.66580(13) 0.57830(18) 0.0400(4) Uani 1.000 -16
C C1 0.26014(11) 0.48156(14) 0.6171(2) 0.0353(4) Uani 1.000 -16
C C2 0.19932(12) 0.41107(15) 0.4977(2) 0.0369(4) Uani 1.000 -16
C C3 0.10147(12) 0.36979(16) 0.5348(2) 0.0434(5) Uani 1.000 -16
C C4 0.06296(12) 0.40070(17) 0.6935(2) 0.0451(5) Uani 1.000 -16
C C5 0.12029(14) 0.47052(18) 0.8147(2) 0.0505(6) Uani 1.000 -16
C C6 0.21843(14) 0.50928(18) 0.7763(2) 0.0463(5) Uani 1.000 -16
C C7 0.40145(11) 0.64084(14) 0.60680(18) 0.0326(4) Uani 1.000 -16
C C8 0.43848(14) 0.87355(15) 0.6496(2) 0.0455(5) Uani 1.000 -16
C C9 0.51714(14) 0.79861(16) 0.6017(2) 0.0462(5) Uani 1.000 -16
H H1 0.39818 0.46092 0.53165 0.0483 Uiso 1.000 -16
H H3 0.06225 0.32185 0.45384 0.0520 Uiso 1.000 -16
H H5 0.09331 0.49142 0.92130 0.0606 Uiso 1.000 -16
H H6 0.25772 0.55521 0.85926 0.0556 Uiso 1.000 -16
H H8 0.44170 0.96415 0.66933 0.0545 Uiso 1.000 -16
H H9 0.58188 0.83417 0.58503 0.0554 Uiso 1.000 -16

loop_
_atom_type_symbol
_atom_type_description
_atom_type_scat_dispersion_real
_atom_type_scat_dispersion_imag
_atom_type_scat_source
C C 0.0033 0.0016 'International Tables Vol C Tables 4.2.6.8 and 6.1.1.4'
H H 0.0000 0.0000 'International Tables Vol C Tables 4.2.6.8 and 6.1.1.4'
N N 0.0061 0.0033 'International Tables Vol C Tables 4.2.6.8 and 6.1.1.4'
S S 0.1246 0.1234 'International Tables Vol C Tables 4.2.6.8 and 6.1.1.4'
Cl Cl 0.1484 0.1585 'International Tables Vol C Tables 4.2.6.8 and 6.1.1.4'

loop_
_geom_angle_atom_site_label_1
_geom_angle_atom_site_label_2
_geom_angle_atom_site_label_3
_geom_angle
_geom_angle_publ_flag
C7 S1 C8 88.89(7) no
C1 N1 C7 125.53(13) no
C7 N2 C9 110.16(13) no
C7 N1 H1 117.00 no
C1 N1 H1 117.00 no
N1 C1 C6 122.05(14) no
N1 C1 C2 120.67(14) no
C2 C1 C6 117.26(14) no
C1 C2 C3 121.78(14) no
Cl1 C2 C3 118.39(12) no
Cl1 C2 C1 119.83(12) no
C2 C3 C4 118.92(15) no
C3 C4 C5 121.14(15) no
Cl2 C4 C3 118.70(12) no
Cl2 C4 C5 120.15(13) no
C4 C5 C6 119.13(15) no
C1 C6 C5 121.76(15) no
S1 C7 N2 114.44(11) no
S1 C7 N1 123.54(11) no
N1 C7 N2 121.87(13) no
S1 C8 C9 109.99(12) no
N2 C9 C8 116.50(16) no
C2 C3 H3 121.00 no
C4 C3 H3 121.00 no
C4 C5 H5 120.00 no
C6 C5 H5 120.00 no
C1 C6 H6 119.00 no
C5 C6 H6 119.00 no
S1 C8 H8 125.00 no
C9 C8 H8 125.00 no
N2 C9 H9 122.00 no
C8 C9 H9 122.00 no

loop_
_geom_bond_atom_site_label_1
_geom_bond_atom_site_label_2
_geom_bond_distance
_geom_bond_publ_flag
Cl1 C2 1.7327(16) no
Cl2 C4 1.7399(16) no
S1 C7 1.7425(15) no
S1 C8 1.7191(18) no
N1 C1 1.3979(19) no
N1 C7 1.3574(19) no
N2 C7 1.2992(19) no
N2 C9 1.379(2) no
N1 H1 0.8600 no
C1 C6 1.389(2) no
C1 C2 1.391(2) no
C2 C3 1.381(2) no
C3 C4 1.375(2) no
C4 C5 1.372(2) no
C5 C6 1.379(3) no
C8 C9 1.337(2) no
C3 H3 0.9300 no
C5 H5 0.9300 no
C6 H6 0.9300 no
C8 H8 0.9300 no
C9 H9 0.9300 no

loop_
_geom_hbond_atom_site_label_D
_geom_hbond_atom_site_label_H
_geom_hbond_atom_site_label_A
_geom_hbond_site_symmetry_A
_geom_hbond_distance_DH
_geom_hbond_distance_HA
_geom_hbond_distance_DA
_geom_hbond_angle_DHA
_geom_hbond_publ_flag
N1 H1 N2 3_666 0.86 2.07 2.9302(19) 174 yes
C3 H3 Cl2 4_554 0.93 2.82 3.7483(17) 173 yes
C6 H6 S1 . 0.93 2.87 3.2056(19) 103 yes

loop_
_geom_torsion_atom_site_label_1
_geom_torsion_atom_site_label_2
_geom_torsion_atom_site_label_3
_geom_torsion_atom_site_label_4
_geom_torsion
_geom_torsion_publ_flag
C8 S1 C7 N1 -174.25(13) no
C8 S1 C7 N2 1.39(12) no
C7 S1 C8 C9 -0.80(12) no
C7 N1 C1 C2 134.53(16) no
C7 N1 C1 C6 -47.0(2) no
C1 N1 C7 S1 -9.7(2) no
C1 N1 C7 N2 174.96(14) no
C9 N2 C7 S1 -1.53(17) no
C9 N2 C7 N1 174.19(14) no
C7 N2 C9 C8 0.9(2) no
N1 C1 C2 Cl1 -2.2(2) no
N1 C1 C2 C3 178.44(14) no
C6 C1 C2 Cl1 179.25(12) no
C6 C1 C2 C3 -0.1(2) no
N1 C1 C6 C5 -179.38(15) no
C2 C1 C6 C5 -0.9(2) no
Cl1 C2 C3 C4 -178.59(13) no
C1 C2 C3 C4 0.8(2) no
C2 C3 C4 Cl2 -179.29(12) no
C2 C3 C4 C5 -0.5(3) no
Cl2 C4 C5 C6 178.34(14) no
C3 C4 C5 C6 -0.5(3) no
C4 C5 C6 C1 1.2(3) no
S1 C8 C9 N2 0.13(18) no

loop_
_cod_related_entry_id
_cod_related_entry_database
_cod_related_entry_code
1 ChemSpider 30658189
